data_7211064
loop_
_publ_author_name
'Tao, Qian'
'Chen, Jia-Mei'
'Lu, Tong-Bu'

_publ_section_title
;
 Two polymorphs and one hydrate of a molecular salt involving
 phenazopyridine and salicylic acid
;
_journal_issue 39
_journal_name_full CrystEngComm
_journal_page_first 7852
_journal_paper_doi 10.1039/c3ce41188e
_journal_volume 15
_journal_year 2013
_chemical_formula_moiety 'C11 H12 N5, C7 H5 O3'
_chemical_formula_sum 'C18 H17 N5 O3'
_chemical_formula_weight 351.37
_chemical_name_common phenazopyridine
_chemical_name_systematic
;
?
;
_space_group_IT_number 4
_symmetry_cell_setting monoclinic
_symmetry_space_group_name_Hall 'P 2yb'
_symmetry_space_group_name_H-M 'P 1 21 1'
_atom_sites_solution_hydrogens geom
_atom_sites_solution_primary direct
_atom_sites_solution_secondary difmap
_audit_creation_method SHELXL-97
_cell_angle_alpha 90.00
_cell_angle_beta 92.498(2)
_cell_angle_gamma 90.00
_cell_formula_units_Z 2
_cell_length_a 4.7841(2)
_cell_length_b 9.3170(3)
_cell_length_c 18.9162(3)
_cell_measurement_reflns_used 1107
_cell_measurement_temperature 150(2)
_cell_measurement_theta_max 70.7855
_cell_measurement_theta_min 2.3360
_cell_volume 842.36(5)
_computing_structure_refinement 'SHELXL-97 (Sheldrick, 1997)'
_computing_structure_solution 'SHELXS-97 (Sheldrick, 1990)'
_diffrn_ambient_temperature 150(2)
_diffrn_measured_fraction_theta_full 0.960
_diffrn_measured_fraction_theta_max 0.960
_diffrn_radiation_monochromator graphite
_diffrn_radiation_source 'fine-focus sealed tube'
_diffrn_radiation_type CuK\a
_diffrn_radiation_wavelength 1.54178
_diffrn_reflns_av_R_equivalents 0.0273
_diffrn_reflns_av_sigmaI/netI 0.0392
_diffrn_reflns_limit_h_max 5
_diffrn_reflns_limit_h_min -5
_diffrn_reflns_limit_k_max 11
_diffrn_reflns_limit_k_min -9
_diffrn_reflns_limit_l_max 23
_diffrn_reflns_limit_l_min -20
_diffrn_reflns_number 3140
_diffrn_reflns_theta_full 70.92
_diffrn_reflns_theta_max 70.92
_diffrn_reflns_theta_min 2.34
_exptl_absorpt_coefficient_mu 0.809
_exptl_absorpt_correction_T_max 0.9235
_exptl_absorpt_correction_T_min 0.8883
_exptl_crystal_colour YELLOW
_exptl_crystal_density_diffrn 1.385
_exptl_crystal_density_method 'not measured'
_exptl_crystal_description BLOCK
_exptl_crystal_F_000 368
_exptl_crystal_size_max 0.15
_exptl_crystal_size_mid 0.12
_exptl_crystal_size_min 0.10
_refine_diff_density_max 0.320
_refine_diff_density_min -0.231
_refine_diff_density_rms 0.038
_refine_ls_abs_structure_details 'Flack H D (1983), Acta Cryst. A39, 876-881'
_refine_ls_abs_structure_Flack 0.5(5)
_refine_ls_extinction_coef 0.0032(15)
_refine_ls_extinction_expression Fc^*^=kFc[1+0.001xFc^2^\l^3^/sin(2\q)]^-1/4^
_refine_ls_extinction_method SHELXL
_refine_ls_goodness_of_fit_ref 1.062
_refine_ls_hydrogen_treatment mixed
_refine_ls_matrix_type full
_refine_ls_number_parameters 236
_refine_ls_number_reflns 2233
_refine_ls_number_restraints 1
_refine_ls_restrained_S_all 1.062
_refine_ls_R_factor_all 0.0652
_refine_ls_R_factor_gt 0.0537
_refine_ls_shift/su_max 0.000
_refine_ls_shift/su_mean 0.000
_refine_ls_structure_factor_coef Fsqd
_refine_ls_weighting_details 'calc w=1/[\s^2^(Fo^2^)+(0.0896P)^2^+0.0754P] where P=(Fo^2^+2Fc^2^)/3'
_refine_ls_weighting_scheme calc
_refine_ls_wR_factor_gt 0.1438
_refine_ls_wR_factor_ref 0.1656
_reflns_number_gt 1841
_reflns_number_total 2233
_reflns_threshold_expression >2sigma(I)
_cod_data_source_file c3ce41188e.txt
_cod_data_source_block tq_5_110618
_cod_original_sg_symbol_H-M 'P 21'
_cod_database_code 7211064

loop_
_symmetry_equiv_pos_as_xyz
'x, y, z'
'-x, y+1/2, -z'

loop_
_atom_site_label
_atom_site_type_symbol
_atom_site_fract_x
_atom_site_fract_y
_atom_site_fract_z
_atom_site_U_iso_or_equiv
_atom_site_adp_type
_atom_site_occupancy
_atom_site_symmetry_multiplicity
_atom_site_calc_flag
_atom_site_refinement_flags
N2 N 0.2674(6) 0.4495(4) 0.22366(15) 0.0621(7) Uani 1 1 d .
N3 N 0.2617(7) 0.3673(5) 0.10983(16) 0.0778(9) Uani 1 1 d .
H2 H 0.1331 0.5061 0.2105 0.093 Uiso 1 1 d R
N1 N 0.2445(7) 0.5520(4) 0.33278(17) 0.0723(9) Uani 1 1 d .
H1B H 0.1153 0.6071 0.3151 0.087 Uiso 1 1 d R
H1A H 0.2969 0.5600 0.3767 0.087 Uiso 1 1 d R
H3B H 0.1296 0.4273 0.0999 0.087 Uiso 1 1 d R
H3A H 0.3227 0.3122 0.0773 0.087 Uiso 1 1 d R
N4 N 0.6954(6) 0.3495(4) 0.38387(16) 0.0643(8) Uani 1 1 d .
N5 N 0.6083(7) 0.4369(3) 0.42956(15) 0.0634(7) Uani 1 1 d .
C15 C 0.3626(7) 0.4547(4) 0.29228(18) 0.0595(8) Uani 1 1 d .
C16 C 0.5758(7) 0.3598(4) 0.31543(18) 0.0588(8) Uani 1 1 d .
C17 C 0.6825(8) 0.2652(5) 0.2653(2) 0.0686(9) Uani 1 1 d .
H17 H 0.8268 0.2004 0.2800 0.082 Uiso 1 1 calc R
C18 C 0.5869(8) 0.2629(5) 0.19664(19) 0.0693(10) Uani 1 1 d .
H18 H 0.6624 0.1976 0.1640 0.083 Uiso 1 1 calc R
C19 C 0.3720(8) 0.3601(4) 0.17469(18) 0.0621(8) Uani 1 1 d .
C20 C 0.7421(8) 0.4209(4) 0.49764(18) 0.0630(9) Uani 1 1 d .
C21 C 0.6502(9) 0.5091(5) 0.5505(2) 0.0714(10) Uani 1 1 d .
H21 H 0.5046 0.5762 0.5402 0.086 Uiso 1 1 calc R
C22 C 0.7674(10) 0.5005(6) 0.6174(2) 0.0807(12) Uani 1 1 d .
H22 H 0.7041 0.5628 0.6531 0.097 Uiso 1 1 calc R
C23 C 0.9759(10) 0.4027(5) 0.6340(2) 0.0770(11) Uani 1 1 d .
H23 H 1.0546 0.3964 0.6809 0.092 Uiso 1 1 calc R
C24 C 1.0689(9) 0.3141(5) 0.5817(2) 0.0769(11) Uani 1 1 d .
H24 H 1.2146 0.2473 0.5924 0.092 Uiso 1 1 calc R
C25 C 0.9521(8) 0.3217(5) 0.51422(19) 0.0700(10) Uani 1 1 d .
H25 H 1.0151 0.2590 0.4787 0.084 Uiso 1 1 calc R
O1 O -0.1641(7) 0.6394(4) 0.21708(16) 0.0925(10) Uani 1 1 d .
O2 O -0.1563(7) 0.5798(4) 0.10342(19) 0.0947(10) Uani 1 1 d .
O3 O -0.4624(9) 0.7055(4) 0.01266(16) 0.1000(11) Uani 1 1 d .
H4 H -0.3444 0.6492 0.0283 0.150 Uiso 1 1 d R
C1 C -0.2439(8) 0.6545(5) 0.1547(2) 0.0718(11) Uani 1 1 d .
C2 C -0.4687(7) 0.7629(5) 0.13637(18) 0.0620(9) Uani 1 1 d .
C3 C -0.5636(8) 0.7823(5) 0.06639(17) 0.0684(10) Uani 1 1 d .
C4 C -0.7673(11) 0.8866(6) 0.0500(2) 0.0865(13) Uani 1 1 d .
H4A H -0.8308 0.9004 0.0022 0.104 Uiso 1 1 calc R
C5 C -0.8745(11) 0.9679(6) 0.1016(3) 0.0862(12) Uani 1 1 d .
H5A H -1.0117 1.0388 0.0898 0.103 Uiso 1 1 calc R
C6 C -0.7854(11) 0.9480(6) 0.1704(3) 0.0879(12) Uani 1 1 d .
H6A H -0.8624 1.0039 0.2068 0.105 Uiso 1 1 calc R
C7 C -0.5865(9) 0.8481(5) 0.1868(2) 0.0737(11) Uani 1 1 d .
H7A H -0.5258 0.8364 0.2350 0.088 Uiso 1 1 calc R

loop_
_atom_site_aniso_label
_atom_site_aniso_U_11
_atom_site_aniso_U_22
_atom_site_aniso_U_33
_atom_site_aniso_U_23
_atom_site_aniso_U_13
_atom_site_aniso_U_12
N2 0.0536(15) 0.0643(17) 0.0680(16) 0.0020(15) -0.0010(12) -0.0054(14)
N3 0.076(2) 0.092(3) 0.0638(17) -0.0073(17) -0.0052(14) 0.0044(19)
N1 0.0727(19) 0.072(2) 0.0717(18) -0.0055(16) -0.0005(14) 0.0120(17)
N4 0.0615(16) 0.0625(18) 0.0686(16) 0.0011(15) 0.0008(13) -0.0002(15)
N5 0.0653(16) 0.0634(18) 0.0615(15) 0.0005(14) 0.0036(12) -0.0001(15)
C15 0.0541(17) 0.061(2) 0.0636(19) 0.0040(16) 0.0037(14) -0.0044(17)
C16 0.0561(18) 0.0571(19) 0.0631(18) 0.0007(16) 0.0036(14) -0.0022(17)
C17 0.065(2) 0.068(2) 0.073(2) 0.0020(19) 0.0045(16) 0.0053(19)
C18 0.068(2) 0.067(2) 0.074(2) -0.0057(18) 0.0040(17) 0.0032(19)
C19 0.0581(18) 0.066(2) 0.0628(18) -0.0003(16) 0.0060(14) -0.0076(17)
C20 0.064(2) 0.065(2) 0.0604(18) 0.0055(17) 0.0035(15) -0.0082(18)
C21 0.073(2) 0.068(2) 0.073(2) 0.0012(19) 0.0063(18) 0.003(2)
C22 0.093(3) 0.083(3) 0.066(2) -0.009(2) 0.002(2) -0.005(3)
C23 0.085(3) 0.081(3) 0.064(2) 0.0038(19) -0.0029(18) -0.012(2)
C24 0.074(2) 0.079(3) 0.077(2) 0.014(2) 0.0003(18) 0.006(2)
C25 0.072(2) 0.073(2) 0.066(2) 0.0004(18) 0.0080(16) 0.003(2)
O1 0.0807(18) 0.106(3) 0.089(2) 0.0329(18) -0.0197(15) -0.0136(19)
O2 0.087(2) 0.087(2) 0.111(2) 0.0035(19) 0.0083(17) 0.0109(19)
O3 0.133(3) 0.102(2) 0.0657(17) 0.0042(16) 0.0060(16) 0.017(2)
C1 0.065(2) 0.074(3) 0.075(2) 0.020(2) -0.0075(18) -0.019(2)
C2 0.0539(17) 0.072(2) 0.0595(18) 0.0149(17) -0.0045(14) -0.0132(17)
C3 0.073(2) 0.080(3) 0.0522(18) 0.0056(18) 0.0007(15) -0.007(2)
C4 0.092(3) 0.097(3) 0.069(2) 0.024(2) -0.017(2) -0.006(3)
C5 0.079(3) 0.077(3) 0.103(3) 0.007(2) 0.008(2) 0.006(2)
C6 0.087(3) 0.081(3) 0.097(3) -0.001(2) 0.016(2) -0.001(3)
C7 0.072(2) 0.084(3) 0.065(2) -0.0035(19) 0.0040(17) -0.012(2)

loop_
_atom_type_symbol
_atom_type_description
_atom_type_scat_dispersion_real
_atom_type_scat_dispersion_imag
_atom_type_scat_source
C C 0.0181 0.0091 'International Tables Vol C Tables 4.2.6.8 and 6.1.1.4'
H H 0.0000 0.0000 'International Tables Vol C Tables 4.2.6.8 and 6.1.1.4'
N N 0.0311 0.0180 'International Tables Vol C Tables 4.2.6.8 and 6.1.1.4'
O O 0.0492 0.0322 'International Tables Vol C Tables 4.2.6.8 and 6.1.1.4'

loop_
_geom_angle_atom_site_label_1
_geom_angle_atom_site_label_2
_geom_angle_atom_site_label_3
_geom_angle
C19 N2 C15 123.8(3)
N5 N4 C16 117.0(3)
N4 N5 C20 113.7(3)
N1 C15 N2 116.3(3)
N1 C15 C16 124.8(3)
N2 C15 C16 118.9(3)
N4 C16 C15 126.5(3)
N4 C16 C17 115.8(3)
C15 C16 C17 117.6(3)
C18 C17 C16 122.5(4)
C17 C18 C19 118.7(4)
N3 C19 N2 117.4(4)
N3 C19 C18 124.2(4)
N2 C19 C18 118.4(3)
C21 C20 C25 118.8(3)
C21 C20 N5 116.7(4)
C25 C20 N5 124.5(3)
C22 C21 C20 120.4(4)
C21 C22 C23 120.9(4)
C22 C23 C24 119.1(4)
C25 C24 C23 120.4(4)
C24 C25 C20 120.3(4)
O1 C1 O2 124.4(5)
O1 C1 C2 119.1(4)
O2 C1 C2 116.5(3)
C7 C2 C3 117.2(4)
C7 C2 C1 122.4(3)
C3 C2 C1 120.4(4)
O3 C3 C2 122.3(4)
O3 C3 C4 118.1(3)
C2 C3 C4 119.7(4)
C5 C4 C3 120.7(4)
C4 C5 C6 119.9(5)
C7 C6 C5 119.9(5)
C6 C7 C2 122.6(4)

loop_
_geom_bond_atom_site_label_1
_geom_bond_atom_site_label_2
_geom_bond_distance
N2 C19 1.357(5)
N2 C15 1.358(4)
N3 C19 1.316(5)
N1 C15 1.329(5)
N4 N5 1.271(4)
N4 C16 1.396(5)
N5 C20 1.421(5)
C15 C16 1.406(5)
C16 C17 1.407(5)
C17 C18 1.358(5)
C18 C19 1.418(6)
C20 C21 1.380(6)
C20 C25 1.391(6)
C21 C22 1.365(6)
C22 C23 1.377(7)
C23 C24 1.377(6)
C24 C25 1.372(6)
O1 C1 1.233(5)
O2 C1 1.279(6)
O3 C3 1.350(5)
C1 C2 1.505(6)
C2 C7 1.381(6)
C2 C3 1.392(5)
C3 C4 1.401(7)
C4 C5 1.353(7)
C5 C6 1.365(7)
C6 C7 1.357(7)

loop_
_geom_hbond_atom_site_label_D
_geom_hbond_atom_site_label_H
_geom_hbond_atom_site_label_A
_geom_hbond_distance_DH
_geom_hbond_distance_HA
_geom_hbond_distance_DA
_geom_hbond_angle_DHA
_geom_hbond_site_symmetry_A
N2 H2 O1 0.86 1.90 2.717(5) 159.3 .
N1 H1B O1 0.86 2.26 2.983(4) 142.1 .
N3 H3B O2 0.86 1.98 2.813(5) 164.9 .
N3 H3A O3 0.86 2.11 2.959(5) 171.0 2_545
O3 H4 O2 0.82 1.77 2.499(5) 147.6 .

loop_
_geom_torsion_atom_site_label_1
_geom_torsion_atom_site_label_2
_geom_torsion_atom_site_label_3
_geom_torsion_atom_site_label_4
_geom_torsion
C16 N4 N5 C20 -179.3(3)
C19 N2 C15 N1 177.6(3)
C19 N2 C15 C16 -2.1(5)
N5 N4 C16 C15 -1.9(5)
N5 N4 C16 C17 177.9(3)
N1 C15 C16 N4 1.1(6)
N2 C15 C16 N4 -179.2(3)
N1 C15 C16 C17 -178.7(4)
N2 C15 C16 C17 1.0(5)
N4 C16 C17 C18 -179.9(4)
C15 C16 C17 C18 -0.1(6)
C16 C17 C18 C19 0.2(6)
C15 N2 C19 N3 -179.3(3)
C15 N2 C19 C18 2.2(5)
C17 C18 C19 N3 -179.6(4)
C17 C18 C19 N2 -1.2(6)
N4 N5 C20 C21 -177.7(3)
N4 N5 C20 C25 1.0(5)
C25 C20 C21 C22 1.1(6)
N5 C20 C21 C22 179.9(4)
C20 C21 C22 C23 -1.0(7)
C21 C22 C23 C24 0.9(7)
C22 C23 C24 C25 -1.0(7)
C23 C24 C25 C20 1.2(7)
C21 C20 C25 C24 -1.3(6)
N5 C20 C25 C24 -179.9(4)
O1 C1 C2 C7 1.1(5)
O2 C1 C2 C7 178.5(4)
O1 C1 C2 C3 -179.9(4)
O2 C1 C2 C3 -2.5(5)
C7 C2 C3 O3 179.7(4)
C1 C2 C3 O3 0.6(6)
C7 C2 C3 C4 0.9(6)
C1 C2 C3 C4 -178.2(4)
O3 C3 C4 C5 -179.3(5)
C2 C3 C4 C5 -0.6(7)
C3 C4 C5 C6 -0.4(8)
C4 C5 C6 C7 1.0(8)
C5 C6 C7 C2 -0.6(7)
C3 C2 C7 C6 -0.4(6)
C1 C2 C7 C6 178.7(4)
